data_2212711
loop_
_publ_author_name
'Wang, Wen-Bo'
'Yang, Li-Xin'
'Chen, Fang-Fei'

_publ_section_title
;(Acetylacetonato-\k^2^<i>O</i>,<i>O</i>')(oxalato-\k^2^<i>O</i>,<i>O</i>')(1,10-phenanthroline-\k^2^<i>N</i>,<i>N</i>')chromium(III)
 trihydrate
;
_journal_coeditor_code TK2128
_journal_issue 3
_journal_name_full 'Acta Crystallographica Section E'
_journal_page_first m701
_journal_page_last m703
_journal_paper_doi 10.1107/S160053680700503X
_journal_volume 63
_journal_year 2007
_chemical_formula_iupac '[Cr (C5 H7 O2) (C2 O4) (C12 H8 N2)], 3H2 O'
_chemical_formula_moiety 'C19 H15 Cr N2 O6, 3(H2 O)'
_chemical_formula_sum 'C19 H21 Cr N2 O9'
_chemical_formula_weight 473.38
_chemical_name_systematic
;
(Acetylacetonato-\k^2^O,O')(oxalato-\k^2^O,O')(1,10-phenanthroline-
\k^2^N,N')chromium(III) trihydrate
;
_space_group_IT_number 14
_symmetry_cell_setting monoclinic
_symmetry_space_group_name_Hall '-P 2ybc'
_symmetry_space_group_name_H-M 'P 1 21/c 1'
_cell_angle_alpha 90
_cell_angle_beta 90.0390(10)
_cell_angle_gamma 90
_cell_formula_units_Z 4
_cell_length_a 11.7433(6)
_cell_length_b 10.7450(6)
_cell_length_c 16.6607(9)
_cell_measurement_reflns_used 6759
_cell_measurement_temperature 273(2)
_cell_measurement_theta_max 29.8
_cell_measurement_theta_min 2.3
_cell_volume 2102.3(2)
_computing_cell_refinement SMART
_computing_data_collection 'SMART (Bruker, 2003)'
_computing_data_reduction 'SAINT (Bruker, 2003)'
_computing_molecular_graphics 'SHELXTL (Bruker, 2001)'
_computing_publication_material SHELXTL
_computing_structure_refinement 'SHELXL97 (Sheldrick, 1997)'
_computing_structure_solution 'SHELXS97 (Sheldrick, 1997)'
_diffrn_ambient_temperature 273(2)
_diffrn_measured_fraction_theta_full 0.989
_diffrn_measured_fraction_theta_max 0.989
_diffrn_measurement_device_type 'Bruker SMART APEXII CCD area-detector'
_diffrn_measurement_method '\y and \w'
_diffrn_radiation_monochromator graphite
_diffrn_radiation_source 'fine-focus sealed tube'
_diffrn_radiation_type MoK\a
_diffrn_radiation_wavelength 0.71073
_diffrn_reflns_av_R_equivalents 0.014
_diffrn_reflns_av_sigmaI/netI 0.015
_diffrn_reflns_limit_h_max 14
_diffrn_reflns_limit_h_min -14
_diffrn_reflns_limit_k_max 13
_diffrn_reflns_limit_k_min -12
_diffrn_reflns_limit_l_max 20
_diffrn_reflns_limit_l_min -15
_diffrn_reflns_number 12350
_diffrn_reflns_theta_full 26.5
_diffrn_reflns_theta_max 26.5
_diffrn_reflns_theta_min 2.3
_diffrn_standards_number 0
_exptl_absorpt_coefficient_mu 0.598
_exptl_absorpt_correction_T_max 0.910
_exptl_absorpt_correction_T_min 0.832
_exptl_absorpt_correction_type multi-scan
_exptl_absorpt_process_details '(SADABS; Sheldrick, 2003)'
_exptl_crystal_colour purple
_exptl_crystal_density_diffrn 1.496
_exptl_crystal_density_method 'not measured'
_exptl_crystal_description block
_exptl_crystal_F_000 980
_exptl_crystal_size_max 0.32
_exptl_crystal_size_mid 0.28
_exptl_crystal_size_min 0.16
_refine_diff_density_max 0.31
_refine_diff_density_min -0.36
_refine_ls_extinction_method none
_refine_ls_goodness_of_fit_ref 1.05
_refine_ls_hydrogen_treatment mixed
_refine_ls_matrix_type full
_refine_ls_number_parameters 306
_refine_ls_number_reflns 4300
_refine_ls_number_restraints 0
_refine_ls_restrained_S_all 1.05
_refine_ls_R_factor_all 0.033
_refine_ls_R_factor_gt 0.029
_refine_ls_shift/su_max 0.000
_refine_ls_shift/su_mean 0.000
_refine_ls_structure_factor_coef Fsqd
_refine_ls_weighting_details 'calc w=1/[\s^2^(Fo^2^)+(0.0535P)^2^+0.571P] where P=(Fo^2^+2Fc^2^)/3'
_refine_ls_weighting_scheme calc
_refine_ls_wR_factor_gt 0.087
_refine_ls_wR_factor_ref 0.090
_reflns_number_gt 3849
_reflns_number_total 4300
_reflns_threshold_expression I>2\s(I)
_cod_data_source_file tk2128.cif
_cod_data_source_block I
_cod_original_sg_symbol_H-M 'P 21/c'
_cod_database_code 2212711
_cod_database_fobs_code 2212711

loop_
_symmetry_equiv_pos_as_xyz
'x, y, z'
'-x, y+1/2, -z+1/2'
'-x, -y, -z'
'x, -y-1/2, z-1/2'

loop_
_atom_site_type_symbol
_atom_site_label
_atom_site_fract_x
_atom_site_fract_y
_atom_site_fract_z
_atom_site_U_iso_or_equiv
_atom_site_adp_type
_atom_site_calc_flag
_atom_site_refinement_flags
_atom_site_occupancy
Cr Cr1 0.710171(19) 0.16779(2) 0.028538(13) 0.02966(9) Uani d . 1
N N1 0.72987(11) 0.35925(13) 0.02362(7) 0.0327(3) Uani d . 1
N N2 0.55327(11) 0.22384(12) 0.07250(7) 0.0320(3) Uani d . 1
O O1 0.77148(10) 0.17161(10) 0.13828(6) 0.0349(2) Uani d . 1
O O2 0.68067(10) -0.00605(10) 0.05506(7) 0.0385(3) Uani d . 1
O O3 0.86172(10) 0.13851(12) -0.01257(7) 0.0425(3) Uani d . 1
O O4 0.64559(10) 0.15497(11) -0.07823(7) 0.0387(3) Uani d . 1
O O5 0.69464(13) -0.14048(12) 0.15634(9) 0.0539(3) Uani d . 1
O O6 0.78796(11) 0.05180(13) 0.24685(7) 0.0509(3) Uani d . 1
O O1W 0.84854(17) 0.7033(2) 0.25222(11) 0.0775(5) Uani d . 1
O O2W 0.99287(16) 0.0730(2) 0.33775(12) 0.0736(5) Uani d . 1
O O3W 0.0077(3) 0.8154(3) 0.35619(19) 0.1110(9) Uani d . 1
C C1 0.81727(14) 0.42442(17) -0.00370(10) 0.0410(4) Uani d . 1
H H1 0.8767 0.3828 -0.0290 0.049 Uiso calc R 1
C C2 0.82320(15) 0.55380(18) 0.00426(11) 0.0466(4) Uani d . 1
H H2 0.8854 0.5971 -0.0160 0.056 Uiso calc R 1
C C3 0.73723(16) 0.61638(17) 0.04192(11) 0.0450(4) Uani d . 1
H H3 0.7412 0.7023 0.0482 0.054 Uiso calc R 1
C C4 0.64277(14) 0.54997(15) 0.07110(9) 0.0365(3) Uani d . 1
C C5 0.54629(16) 0.60724(16) 0.10908(11) 0.0435(4) Uani d . 1
H H5 0.5457 0.6929 0.1172 0.052 Uiso calc R 1
C C6 0.45644(15) 0.53840(16) 0.13316(10) 0.0416(4) Uani d . 1
H H6 0.3949 0.5776 0.1575 0.050 Uiso calc R 1
C C7 0.45390(13) 0.40641(15) 0.12204(9) 0.0342(3) Uani d . 1
C C8 0.36268(14) 0.32947(17) 0.14460(11) 0.0421(4) Uani d . 1
H H8 0.2994 0.3632 0.1701 0.050 Uiso calc R 1
C C9 0.36739(15) 0.20448(18) 0.12888(12) 0.0460(4) Uani d . 1
H H9 0.3063 0.1533 0.1421 0.055 Uiso calc R 1
C C10 0.46452(14) 0.15434(16) 0.09284(11) 0.0394(4) Uani d . 1
H H10 0.4670 0.0693 0.0828 0.047 Uiso calc R 1
C C11 0.54762(12) 0.34868(14) 0.08574(9) 0.0299(3) Uani d . 1
C C12 0.64251(13) 0.42139(14) 0.06005(8) 0.0310(3) Uani d . 1
C C13 0.76067(12) 0.06889(15) 0.17765(9) 0.0337(3) Uani d . 1
C C14 0.70737(13) -0.03782(15) 0.12717(10) 0.0356(3) Uani d . 1
C C15 0.89043(15) 0.12013(17) -0.08553(11) 0.0428(4) Uani d . 1
C C16 0.81528(17) 0.1183(2) -0.14921(11) 0.0541(5) Uani d . 1
H H16 0.8454 0.1044 -0.2000 0.065 Uiso calc R 1
C C17 0.69928(15) 0.13533(15) -0.14367(9) 0.0388(4) Uani d . 1
C C18 0.62718(19) 0.1311(2) -0.21789(11) 0.0575(5) Uani d . 1
H H18A 0.5483 0.1368 -0.2033 0.086 Uiso calc R 1
H H18B 0.6404 0.0543 -0.2457 0.086 Uiso calc R 1
H H18C 0.6467 0.1997 -0.2522 0.086 Uiso calc R 1
C C19 1.01503(18) 0.0991(3) -0.09899(15) 0.0710(7) Uani d . 1
H H19A 1.0574 0.1675 -0.0769 0.106 Uiso calc R 1
H H19B 1.0297 0.0931 -0.1555 0.106 Uiso calc R 1
H H19C 1.0379 0.0233 -0.0731 0.106 Uiso calc R 1
H H2A 0.935(3) 0.074(3) 0.307(2) 0.102(11) Uiso d . 1
H H2B 1.003(2) -0.005(2) 0.3361(14) 0.057(8) Uiso d . 1
H H1A 0.806(3) 0.749(3) 0.2248(18) 0.100(11) Uiso d . 1
H H1B 0.893(3) 0.665(3) 0.224(2) 0.100(11) Uiso d . 1
H H3A -0.036(3) 0.788(4) 0.326(2) 0.115(14) Uiso d . 1
H H3B 0.063(3) 0.789(3) 0.347(2) 0.097(12) Uiso d . 1

loop_
_atom_site_aniso_label
_atom_site_aniso_U_11
_atom_site_aniso_U_22
_atom_site_aniso_U_33
_atom_site_aniso_U_12
_atom_site_aniso_U_13
_atom_site_aniso_U_23
Cr1 0.02878(14) 0.03358(15) 0.02661(15) 0.00209(9) 0.00107(10) -0.00291(9)
N1 0.0312(6) 0.0371(7) 0.0297(7) 0.0003(5) 0.0018(5) 0.0018(5)
N2 0.0315(6) 0.0346(7) 0.0298(6) 0.0000(5) 0.0018(5) -0.0024(5)
O1 0.0397(6) 0.0347(6) 0.0303(6) -0.0045(4) -0.0027(5) -0.0014(4)
O2 0.0417(6) 0.0342(6) 0.0395(6) 0.0002(5) -0.0030(5) -0.0067(5)
O3 0.0321(6) 0.0549(7) 0.0404(6) 0.0087(5) 0.0028(5) -0.0002(5)
O4 0.0369(6) 0.0503(7) 0.0289(6) 0.0034(5) -0.0017(5) -0.0036(5)
O5 0.0643(8) 0.0361(7) 0.0612(8) -0.0060(6) -0.0044(7) 0.0065(6)
O6 0.0577(8) 0.0599(8) 0.0351(6) -0.0091(6) -0.0073(5) 0.0084(6)
O1W 0.0672(11) 0.1020(14) 0.0635(11) 0.0267(10) 0.0137(9) 0.0163(10)
O2W 0.0560(10) 0.0914(15) 0.0735(11) -0.0109(9) -0.0077(8) 0.0064(10)
O3W 0.0982(18) 0.1039(18) 0.131(2) 0.0500(15) -0.0416(17) -0.0390(15)
C1 0.0350(8) 0.0469(9) 0.0412(9) -0.0022(7) 0.0042(7) 0.0033(7)
C2 0.0434(9) 0.0473(10) 0.0491(10) -0.0124(8) 0.0029(8) 0.0056(8)
C3 0.0519(10) 0.0373(9) 0.0459(10) -0.0082(8) -0.0038(8) 0.0018(7)
C4 0.0412(8) 0.0356(8) 0.0328(8) -0.0004(7) -0.0042(6) -0.0002(6)
C5 0.0519(10) 0.0349(8) 0.0436(9) 0.0060(7) -0.0005(8) -0.0047(7)
C6 0.0433(9) 0.0421(9) 0.0396(9) 0.0120(7) 0.0022(7) -0.0058(7)
C7 0.0334(7) 0.0413(8) 0.0279(7) 0.0046(6) 0.0004(6) -0.0012(6)
C8 0.0337(8) 0.0524(10) 0.0401(9) 0.0059(7) 0.0080(7) -0.0006(7)
C9 0.0351(8) 0.0504(10) 0.0526(11) -0.0039(7) 0.0106(8) 0.0000(8)
C10 0.0361(8) 0.0382(9) 0.0440(9) -0.0049(6) 0.0062(7) -0.0031(7)
C11 0.0309(7) 0.0343(8) 0.0246(7) 0.0024(6) -0.0010(6) -0.0009(5)
C12 0.0326(7) 0.0353(8) 0.0250(7) 0.0024(6) -0.0022(6) 0.0002(6)
C13 0.0291(7) 0.0382(8) 0.0337(8) 0.0006(6) 0.0032(6) -0.0001(6)
C14 0.0304(7) 0.0339(8) 0.0424(9) 0.0024(6) 0.0017(6) -0.0018(6)
C15 0.0404(9) 0.0424(9) 0.0457(10) 0.0079(7) 0.0139(7) 0.0055(7)
C16 0.0559(11) 0.0721(13) 0.0343(9) 0.0099(10) 0.0134(8) -0.0024(9)
C17 0.0515(10) 0.0348(8) 0.0302(8) -0.0006(7) 0.0012(7) -0.0013(6)
C18 0.0727(14) 0.0687(13) 0.0310(9) -0.0030(11) -0.0064(9) -0.0050(9)
C19 0.0449(11) 0.0954(18) 0.0727(15) 0.0227(11) 0.0238(10) 0.0183(13)

loop_
_atom_type_symbol
_atom_type_description
_atom_type_scat_dispersion_real
_atom_type_scat_dispersion_imag
_atom_type_scat_source
C C 0.0033 0.0016 'International Tables Vol C Tables 4.2.6.8 and 6.1.1.4'
N N 0.0061 0.0033 'International Tables Vol C Tables 4.2.6.8 and 6.1.1.4'
O O 0.0106 0.0060 'International Tables Vol C Tables 4.2.6.8 and 6.1.1.4'
Cr Cr 0.3209 0.6236 'International Tables Vol C Tables 4.2.6.8 and 6.1.1.4'
H H 0.0000 0.0000 'International Tables Vol C Tables 4.2.6.8 and 6.1.1.4'

loop_
_geom_angle_atom_site_label_1
_geom_angle_atom_site_label_2
_geom_angle_atom_site_label_3
_geom_angle
O3 Cr1 O4 91.32(5)
O3 Cr1 O2 95.05(5)
O4 Cr1 O2 94.04(5)
O3 Cr1 O1 89.78(5)
O4 Cr1 O1 176.71(5)
O2 Cr1 O1 82.77(4)
O3 Cr1 N1 92.57(5)
O4 Cr1 N1 94.47(5)
O2 Cr1 N1 168.44(5)
O1 Cr1 N1 88.58(5)
O3 Cr1 N2 172.45(5)
O4 Cr1 N2 89.86(5)
O2 Cr1 N2 92.30(5)
O1 Cr1 N2 89.45(5)
N1 Cr1 N2 79.91(5)
C1 N1 C12 118.48(14)
C1 N1 Cr1 128.73(12)
C12 N1 Cr1 112.56(10)
C10 N2 C11 118.36(13)
C10 N2 Cr1 128.73(11)
C11 N2 Cr1 112.77(10)
C13 O1 Cr1 114.77(9)
C14 O2 Cr1 114.96(10)
C15 O3 Cr1 127.31(12)
C17 O4 Cr1 127.02(11)
H1A O1W H1B 111(3)
H2A O2W H2B 96(3)
H3A O3W H3B 108(4)
N1 C1 C2 122.14(16)
N1 C1 H1 118.9
C2 C1 H1 118.9
C3 C2 C1 119.75(16)
C3 C2 H2 120.1
C1 C2 H2 120.1
C2 C3 C4 119.50(17)
C2 C3 H3 120.2
C4 C3 H3 120.2
C12 C4 C3 117.33(15)
C12 C4 C5 118.76(15)
C3 C4 C5 123.88(16)
C6 C5 C4 120.87(16)
C6 C5 H5 119.6
C4 C5 H5 119.6
C5 C6 C7 121.40(15)
C5 C6 H6 119.3
C7 C6 H6 119.3
C11 C7 C8 117.02(15)
C11 C7 C6 118.59(15)
C8 C7 C6 124.38(15)
C9 C8 C7 119.68(15)
C9 C8 H8 120.2
C7 C8 H8 120.2
C8 C9 C10 119.56(16)
C8 C9 H9 120.2
C10 C9 H9 120.2
N2 C10 C9 122.31(16)
N2 C10 H10 118.8
C9 C10 H10 118.8
N2 C11 C7 123.01(14)
N2 C11 C12 116.93(13)
C7 C11 C12 120.06(14)
N1 C12 C4 122.78(14)
N1 C12 C11 116.89(14)
C4 C12 C11 120.32(14)
O6 C13 O1 126.01(15)
O6 C13 C14 120.67(15)
O1 C13 C14 113.33(13)
O5 C14 O2 125.74(16)
O5 C14 C13 120.23(15)
O2 C14 C13 114.04(13)
O3 C15 C16 124.41(16)
O3 C15 C19 115.12(18)
C16 C15 C19 120.48(18)
C17 C16 C15 125.36(16)
C17 C16 H16 117.3
C15 C16 H16 117.3
O4 C17 C16 124.59(16)
O4 C17 C18 115.48(16)
C16 C17 C18 119.93(16)
C17 C18 H18A 109.5
C17 C18 H18B 109.5
H18A C18 H18B 109.5
C17 C18 H18C 109.5
H18A C18 H18C 109.5
H18B C18 H18C 109.5
C15 C19 H19A 109.5
C15 C19 H19B 109.5
H19A C19 H19B 109.5
C15 C19 H19C 109.5
H19A C19 H19C 109.5
H19B C19 H19C 109.5

loop_
_geom_bond_atom_site_label_1
_geom_bond_atom_site_label_2
_geom_bond_distance
Cr1 O3 1.9331(11)
Cr1 O4 1.9382(11)
Cr1 O2 1.9506(12)
Cr1 O1 1.9651(11)
Cr1 N1 2.0718(14)
Cr1 N2 2.0726(12)
N1 C1 1.323(2)
N1 C12 1.3666(19)
N2 C10 1.326(2)
N2 C11 1.3611(19)
O1 C13 1.2902(19)
O2 C14 1.288(2)
O3 C15 1.277(2)
O4 C17 1.277(2)
O5 C14 1.215(2)
O6 C13 1.2104(19)
O1W H1A 0.84(3)
O1W H1B 0.81(3)
O2W H2A 0.85(4)
O2W H2B 0.85(3)
O3W H3A 0.78(4)
O3W H3B 0.73(3)
C1 C2 1.398(3)
C1 H1 0.9300
C2 C3 1.366(3)
C2 H2 0.9300
C3 C4 1.406(2)
C3 H3 0.9300
C4 C12 1.394(2)
C4 C5 1.437(2)
C5 C6 1.350(3)
C5 H5 0.9300
C6 C7 1.431(2)
C6 H6 0.9300
C7 C11 1.401(2)
C7 C8 1.405(2)
C8 C9 1.369(3)
C8 H8 0.9300
C9 C10 1.397(2)
C9 H9 0.9300
C10 H10 0.9300
C11 C12 1.427(2)
C13 C14 1.553(2)
C15 C16 1.380(3)
C15 C19 1.498(2)
C16 C17 1.378(3)
C16 H16 0.9300
C17 C18 1.499(2)
C18 H18A 0.9600
C18 H18B 0.9600
C18 H18C 0.9600
C19 H19A 0.9600
C19 H19B 0.9600
C19 H19C 0.9600

loop_
_geom_hbond_atom_site_label_D
_geom_hbond_atom_site_label_H
_geom_hbond_atom_site_label_A
_geom_hbond_site_symmetry_A
_geom_hbond_distance_DH
_geom_hbond_distance_HA
_geom_hbond_distance_DA
_geom_hbond_angle_DHA
_geom_hbond_publ_flag
C3 H3 O5 1_565 0.93 2.53 3.273(2) 137 yes
O1W H1B O2W 2_755 0.81(3) 1.96(3) 2.771(3) 176(3) yes
O2W H2B O3W 1_645 0.85(3) 1.96(3) 2.790(4) 167(2) yes
O3W H3A O1W 1_455 0.78(4) 2.04(4) 2.818(4) 175(4) yes
O3W H3B O1 2_655 0.73(3) 2.32(3) 3.019(3) 160(4) yes
O1W H1A O5 1_565 0.84(3) 2.10(3) 2.938(2) 178(3) yes
O2W H2A O6 . 0.85(4) 2.01(4) 2.851(2) 170(3) yes

loop_
_geom_torsion_atom_site_label_1
_geom_torsion_atom_site_label_2
_geom_torsion_atom_site_label_3
_geom_torsion_atom_site_label_4
_geom_torsion
O3 Cr1 N1 C1 3.27(15)
O4 Cr1 N1 C1 -88.25(14)
O2 Cr1 N1 C1 134.5(2)
O1 Cr1 N1 C1 92.99(14)
N2 Cr1 N1 C1 -177.31(15)
O3 Cr1 N1 C12 -171.04(10)
O4 Cr1 N1 C12 97.43(10)
O2 Cr1 N1 C12 -39.8(3)
O1 Cr1 N1 C12 -81.32(10)
N2 Cr1 N1 C12 8.37(10)
O4 Cr1 N2 C10 81.82(14)
O2 Cr1 N2 C10 -12.21(14)
O1 Cr1 N2 C10 -94.96(14)
N1 Cr1 N2 C10 176.39(15)
O4 Cr1 N2 C11 -102.57(10)
O2 Cr1 N2 C11 163.39(10)
O1 Cr1 N2 C11 80.64(10)
N1 Cr1 N2 C11 -8.01(10)
O3 Cr1 O1 C13 -98.45(11)
O2 Cr1 O1 C13 -3.32(10)
N1 Cr1 O1 C13 168.98(11)
N2 Cr1 O1 C13 89.06(11)
O3 Cr1 O2 C14 91.68(11)
O4 Cr1 O2 C14 -176.63(11)
O1 Cr1 O2 C14 2.54(11)
N1 Cr1 O2 C14 -39.4(3)
N2 Cr1 O2 C14 -86.61(11)
O4 Cr1 O3 C15 0.26(15)
O2 Cr1 O3 C15 94.43(15)
O1 Cr1 O3 C15 177.16(15)
N1 Cr1 O3 C15 -94.27(15)
O3 Cr1 O4 C17 -0.64(14)
O2 Cr1 O4 C17 -95.81(14)
N1 Cr1 O4 C17 92.04(14)
N2 Cr1 O4 C17 171.90(14)
C12 N1 C1 C2 0.6(2)
Cr1 N1 C1 C2 -173.42(13)
N1 C1 C2 C3 0.6(3)
C1 C2 C3 C4 -1.1(3)
C2 C3 C4 C12 0.3(3)
C2 C3 C4 C5 -177.81(16)
C12 C4 C5 C6 -0.5(2)
C3 C4 C5 C6 177.59(17)
C4 C5 C6 C7 0.2(3)
C5 C6 C7 C11 0.4(2)
C5 C6 C7 C8 -179.08(17)
C11 C7 C8 C9 -1.6(2)
C6 C7 C8 C9 177.90(17)
C7 C8 C9 C10 2.0(3)
C11 N2 C10 C9 -1.5(2)
Cr1 N2 C10 C9 173.85(13)
C8 C9 C10 N2 -0.4(3)
C10 N2 C11 C7 2.0(2)
Cr1 N2 C11 C7 -174.11(11)
C10 N2 C11 C12 -177.41(14)
Cr1 N2 C11 C12 6.49(16)
C8 C7 C11 N2 -0.4(2)
C6 C7 C11 N2 -179.95(14)
C8 C7 C11 C12 178.94(14)
C6 C7 C11 C12 -0.6(2)
C1 N1 C12 C4 -1.4(2)
Cr1 N1 C12 C4 173.58(12)
C1 N1 C12 C11 177.46(14)
Cr1 N1 C12 C11 -7.58(16)
C3 C4 C12 N1 0.9(2)
C5 C4 C12 N1 179.14(14)
C3 C4 C12 C11 -177.89(14)
C5 C4 C12 C11 0.3(2)
N2 C11 C12 N1 0.7(2)
C7 C11 C12 N1 -178.67(13)
N2 C11 C12 C4 179.62(14)
C7 C11 C12 C4 0.2(2)
Cr1 O1 C13 O6 -176.82(13)
Cr1 O1 C13 C14 3.35(15)
Cr1 O2 C14 O5 178.90(14)
Cr1 O2 C14 C13 -1.45(16)
O6 C13 C14 O5 -1.5(2)
O1 C13 C14 O5 178.39(14)
O6 C13 C14 O2 178.87(14)
O1 C13 C14 O2 -1.29(19)
Cr1 O3 C15 C16 0.1(3)
Cr1 O3 C15 C19 -179.59(14)
O3 C15 C16 C17 -0.3(3)
C19 C15 C16 C17 179.4(2)
Cr1 O4 C17 C16 0.7(3)
Cr1 O4 C17 C18 -179.43(12)
C15 C16 C17 O4 -0.2(3)
C15 C16 C17 C18 180.0(2)
